data_7706035
loop_
_publ_author_name
'Liu, Yanjie'
'Tian, Rongqiang'
'Duan, Zheng'
'Mathey, Fran\,cois'

_publ_section_title
;
 Nonbenzenoid aromaticity of 1-phosphafulvenes: synthesis of
 phosphacymantrenes.
;
_journal_issue 2
_journal_name_full 'Dalton transactions (Cambridge, England : 2003)'
_journal_page_first 476
_journal_page_last 479
_journal_paper_doi 10.1039/d0dt03934a
_journal_volume 50
_journal_year 2021
_chemical_formula_moiety 'C46 H38 Mn2 O8 P2'
_chemical_formula_sum 'C46 H38 Mn2 O8 P2'
_chemical_formula_weight 890.58
_space_group_crystal_system monoclinic
_space_group_IT_number 14
_space_group_name_Hall '-P 2ybc'
_space_group_name_H-M_alt 'P 1 21/c 1'
_atom_sites_solution_hydrogens geom
_atom_sites_solution_primary iterative
_audit_creation_date 2016-11-23
_audit_creation_method
;
Olex2 1.2
(compiled 2016.11.07 svn.r3352 for OlexSys, GUI svn.r5261)
;
_audit_update_record
;
2020-06-14 deposited with the CCDC.	2020-12-10 downloaded from the CCDC.
;
_cell_angle_alpha 90
_cell_angle_beta 102.276(4)
_cell_angle_gamma 90
_cell_formula_units_Z 4
_cell_length_a 12.3750(5)
_cell_length_b 15.3397(4)
_cell_length_c 23.4824(8)
_cell_measurement_reflns_used 4443
_cell_measurement_temperature 293(2)
_cell_measurement_theta_max 70.7650
_cell_measurement_theta_min 4.6540
_cell_volume 4355.7(3)
_computing_cell_refinement
;
CrysAlisPro, Agilent Technologies,
Version 1.171.37.35 (release 13-08-2014 CrysAlis171 .NET)
(compiled Aug 13 2014,18:06:01)
;
_computing_data_collection
;
CrysAlisPro, Agilent Technologies,
Version 1.171.37.35 (release 13-08-2014 CrysAlis171 .NET)
(compiled Aug 13 2014,18:06:01)
;
_computing_data_reduction
;
CrysAlisPro, Agilent Technologies,
Version 1.171.37.35 (release 13-08-2014 CrysAlis171 .NET)
(compiled Aug 13 2014,18:06:01)
;
_computing_molecular_graphics 'Olex2 (Dolomanov et al., 2009)'
_computing_publication_material 'Olex2 (Dolomanov et al., 2009)'
_computing_structure_refinement 'ShelXL (Sheldrick, 2015)'
_computing_structure_solution
;
Superflip (Palatinus & Chapuis, 2007;Palatinus & van der Lee, 2008;
Palatinus et al., 2012)
;
_diffrn_ambient_temperature 293(2)
_diffrn_detector 'CCD plate'
_diffrn_detector_area_resol_mean 16.2312
_diffrn_detector_type Eos
_diffrn_measured_fraction_theta_full 0.991
_diffrn_measured_fraction_theta_max 0.991
_diffrn_measurement_details
;
#__ type_ start__ end____ width___ exp.time_
  1 omega  -45.00  -18.00   0.5000    8.5000
omega____ theta____ kappa____ phi______ frames
    -      -33.5000  -57.0000  150.0000 54

#__ type_ start__ end____ width___ exp.time_
  2 omega  -75.00  -48.00   0.5000    8.5000
omega____ theta____ kappa____ phi______ frames
    -      -33.5000  178.0000 -150.0000 54

#__ type_ start__ end____ width___ exp.time_
  3 omega  -90.00  -47.00   0.5000    8.5000
omega____ theta____ kappa____ phi______ frames
    -      -33.5000  -57.0000  150.0000 86

#__ type_ start__ end____ width___ exp.time_
  4 omega  -63.00  -34.00   0.5000    8.5000
omega____ theta____ kappa____ phi______ frames
    -      -33.5000  178.0000  -90.0000 58

#__ type_ start__ end____ width___ exp.time_
  5 omega   60.00  111.00   0.5000    8.5000
omega____ theta____ kappa____ phi______ frames
    -       36.7025  178.0000    0.0000 102

#__ type_ start__ end____ width___ exp.time_
  6 omega   57.00   99.00   0.5000    8.5000
omega____ theta____ kappa____ phi______ frames
    -       36.7025  178.0000  -90.0000 84

#__ type_ start__ end____ width___ exp.time_
  7 omega   59.00  104.00   0.5000    8.5000
omega____ theta____ kappa____ phi______ frames
    -       36.7025   37.0000   30.0000 90

#__ type_ start__ end____ width___ exp.time_
  8 omega   15.00   47.00   0.5000    8.5000
omega____ theta____ kappa____ phi______ frames
    -       36.7025   37.0000   30.0000 64

#__ type_ start__ end____ width___ exp.time_
  9 omega   26.00   53.00   0.5000    8.5000
omega____ theta____ kappa____ phi______ frames
    -       36.7025  -99.0000 -150.0000 54

#__ type_ start__ end____ width___ exp.time_
 10 omega   85.00  111.00   0.5000    8.5000
omega____ theta____ kappa____ phi______ frames
    -       36.7025  178.0000 -120.0000 52

#__ type_ start__ end____ width___ exp.time_
 11 omega   59.00   86.00   0.5000    8.5000
omega____ theta____ kappa____ phi______ frames
    -       36.7025  178.0000   30.0000 54

#__ type_ start__ end____ width___ exp.time_
 12 omega   57.00   82.00   0.5000    8.5000
omega____ theta____ kappa____ phi______ frames
    -       36.7025  178.0000  120.0000 50

#__ type_ start__ end____ width___ exp.time_
 13 omega   14.00   96.00   0.5000    8.5000
omega____ theta____ kappa____ phi______ frames
    -       36.7025   37.0000  150.0000 164

#__ type_ start__ end____ width___ exp.time_
 14 omega    3.00   63.00   0.5000    8.5000
omega____ theta____ kappa____ phi______ frames
    -       36.7025  -99.0000   60.0000 120

#__ type_ start__ end____ width___ exp.time_
 15 omega    5.00   57.00   0.5000    8.5000
omega____ theta____ kappa____ phi______ frames
    -       36.7025  -37.0000 -180.0000 104

#__ type_ start__ end____ width___ exp.time_
 16 omega   61.00   88.00   0.5000    8.5000
omega____ theta____ kappa____ phi______ frames
    -       36.7025  178.0000   90.0000 54

#__ type_ start__ end____ width___ exp.time_
 17 omega   40.00   74.00   0.5000   25.0000
omega____ theta____ kappa____ phi______ frames
    -      108.0000  -30.0000    0.0000 68

#__ type_ start__ end____ width___ exp.time_
 18 omega   41.00   83.00   0.5000   25.0000
omega____ theta____ kappa____ phi______ frames
    -      108.0000  -45.0000  -30.0000 84

#__ type_ start__ end____ width___ exp.time_
 19 omega  148.00  175.00   0.5000   25.0000
omega____ theta____ kappa____ phi______ frames
    -      108.0000  111.0000  -90.0000 54

#__ type_ start__ end____ width___ exp.time_
 20 omega   87.00  164.00   0.5000   25.0000
omega____ theta____ kappa____ phi______ frames
    -      108.0000   30.0000  120.0000 154

#__ type_ start__ end____ width___ exp.time_
 21 omega   41.00   90.00   0.5000   25.0000
omega____ theta____ kappa____ phi______ frames
    -      108.0000  -30.0000   90.0000 98

#__ type_ start__ end____ width___ exp.time_
 22 omega   55.00   90.00   0.5000   25.0000
omega____ theta____ kappa____ phi______ frames
    -      108.0000  -30.0000  120.0000 70

#__ type_ start__ end____ width___ exp.time_
 23 omega   37.00   63.00   0.5000   25.0000
omega____ theta____ kappa____ phi______ frames
    -      108.0000  -30.0000 -120.0000 52

#__ type_ start__ end____ width___ exp.time_
 24 omega   40.00   91.00   0.5000   25.0000
omega____ theta____ kappa____ phi______ frames
    -      108.0000  -30.0000  -90.0000 102

#__ type_ start__ end____ width___ exp.time_
 25 omega   38.00  115.00   0.5000   25.0000
omega____ theta____ kappa____ phi______ frames
    -      108.0000 -111.0000 -150.0000 154

#__ type_ start__ end____ width___ exp.time_
 26 omega   66.00   97.00   0.5000   25.0000
omega____ theta____ kappa____ phi______ frames
    -      108.0000  -45.0000 -180.0000 62

#__ type_ start__ end____ width___ exp.time_
 27 omega   60.00   95.00   0.5000   25.0000
omega____ theta____ kappa____ phi______ frames
    -      108.0000  -45.0000  150.0000 70

#__ type_ start__ end____ width___ exp.time_
 28 omega   61.00  127.00   0.5000   25.0000
omega____ theta____ kappa____ phi______ frames
    -      108.0000  -61.0000    0.0000 132
;
_diffrn_measurement_device 'four-circle diffractometer'
_diffrn_measurement_device_type 'Xcalibur, Eos, Gemini'
_diffrn_measurement_method '\w scans'
_diffrn_orient_matrix_UB_11 0.1214427000
_diffrn_orient_matrix_UB_12 0.0258992000
_diffrn_orient_matrix_UB_13 0.0240592000
_diffrn_orient_matrix_UB_21 -0.0308049000
_diffrn_orient_matrix_UB_22 0.0330859000
_diffrn_orient_matrix_UB_23 0.0564215000
_diffrn_orient_matrix_UB_31 0.0232789000
_diffrn_orient_matrix_UB_32 -0.0912028000
_diffrn_orient_matrix_UB_33 0.0272877000
_diffrn_radiation_monochromator graphite
_diffrn_radiation_probe x-ray
_diffrn_radiation_type CuK\a
_diffrn_radiation_wavelength 1.54184
_diffrn_reflns_av_R_equivalents 0.0402
_diffrn_reflns_av_unetI/netI 0.0484
_diffrn_reflns_Laue_measured_fraction_full 0.991
_diffrn_reflns_Laue_measured_fraction_max 0.991
_diffrn_reflns_limit_h_max 14
_diffrn_reflns_limit_h_min -14
_diffrn_reflns_limit_k_max 11
_diffrn_reflns_limit_k_min -18
_diffrn_reflns_limit_l_max 27
_diffrn_reflns_limit_l_min -28
_diffrn_reflns_number 19772
_diffrn_reflns_point_group_measured_fraction_full 0.991
_diffrn_reflns_point_group_measured_fraction_max 0.991
_diffrn_reflns_theta_full 67.075
_diffrn_reflns_theta_max 67.075
_diffrn_reflns_theta_min 3.655
_diffrn_source 'Enhance (Cu) X-ray Source'
_exptl_absorpt_coefficient_mu 5.836
_exptl_absorpt_correction_T_max 1.00000
_exptl_absorpt_correction_T_min 0.60341
_exptl_absorpt_correction_type multi-scan
_exptl_absorpt_process_details
;
CrysAlisPro, Agilent Technologies,
Version 1.171.37.35 (release 13-08-2014 CrysAlis171 .NET)
(compiled Aug 13 2014,18:06:01)
Empirical absorption correction using spherical harmonics,
 implemented in SCALE3 ABSPACK scaling algorithm.
;
_exptl_crystal_colour yellow
_exptl_crystal_colour_primary colourless
_exptl_crystal_density_diffrn 1.358
_exptl_crystal_description needle
_exptl_crystal_F_000 1832
_exptl_crystal_size_max 0.3
_exptl_crystal_size_mid 0.13
_exptl_crystal_size_min 0.12
_platon_squeeze_details
;
;
_refine_diff_density_max 0.405
_refine_diff_density_min -0.259
_refine_diff_density_rms 0.053
_refine_ls_extinction_method none
_refine_ls_goodness_of_fit_ref 1.039
_refine_ls_hydrogen_treatment constr
_refine_ls_matrix_type full
_refine_ls_number_parameters 529
_refine_ls_number_reflns 7715
_refine_ls_number_restraints 0
_refine_ls_restrained_S_all 1.039
_refine_ls_R_factor_all 0.0655
_refine_ls_R_factor_gt 0.0453
_refine_ls_shift/su_max 0.001
_refine_ls_shift/su_mean 0.000
_refine_ls_structure_factor_coef Fsqd
_refine_ls_weighting_details 'w=1/[\s^2^(Fo^2^)+(0.0554P)^2^] where P=(Fo^2^+2Fc^2^)/3'
_refine_ls_weighting_scheme calc
_refine_ls_wR_factor_gt 0.1063
_refine_ls_wR_factor_ref 0.1152
_reflns_Friedel_coverage 0.000
_reflns_number_gt 5677
_reflns_number_total 7715
_reflns_threshold_expression 'I > 2\s(I)'
_cod_data_source_file d0dt03934a2.cif
_cod_data_source_block 201611180
_cod_depositor_comments 'Adding full bibliography for 7706035--7706039.cif.'
_cod_database_code 7706035
_chemical_oxdiff_formula 'C11 H10 N O'
_shelx_space_group_comment
;
The symmetry employed for this shelxl refinement is uniquely defined
by the following loop, which should always be used as a source of
symmetry information in preference to the above space-group names.
They are only intended as comments.
;
_reflns_odcompleteness_completeness 99.12
_reflns_odcompleteness_iscentric 1
_reflns_odcompleteness_theta 66.97
_olex2_refinement_description
;
1. Fixed Uiso
 At 1.2 times of:
  All C(H) groups
 At 1.5 times of:
  All C(H,H,H) groups
2.a Ternary CH refined with riding coordinates:
 C16(H16), C39(H39)
2.b Aromatic/amide H refined with riding coordinates:
 C11(H11), C12(H12), C13(H13), C14(H14), C15(H15), C18(H18), C19(H19),
 C21(H21), C22(H22), C34(H34), C35(H35), C36(H36), C37(H37), C38(H38), C41(H41),
  C42(H42), C44(H44), C45(H45)
2.c Idealised Me refined as rotating group:
 C8(H8A,H8B,H8C), C9(H9A,H9B,H9C), C23(H23A,H23B,H23C), C31(H31A,H31B,H31C),
 C32(H32A,H32B,H32C), C46(H46A,H46B,H46C)
;
_shelx_shelxl_version_number 2014/7
_olex2_submission_special_instructions 'No special instructions were received'

loop_
_space_group_symop_operation_xyz
'x, y, z'
'-x, y+1/2, -z+1/2'
'-x, -y, -z'
'x, -y-1/2, z-1/2'

loop_
_atom_site_label
_atom_site_type_symbol
_atom_site_fract_x
_atom_site_fract_y
_atom_site_fract_z
_atom_site_U_iso_or_equiv
_atom_site_adp_type
_atom_site_occupancy
_atom_site_site_symmetry_order
_atom_site_calc_flag
_atom_site_refinement_flags_posn
_atom_site_refinement_flags_adp
_atom_site_refinement_flags_occupancy
_atom_site_disorder_assembly
_atom_site_disorder_group
C1 C 0.5242(3) 0.2561(2) 0.01094(16) 0.0558(9) Uani 1 1 d . . . . .
C2 C 0.5892(3) 0.4040(2) 0.05809(15) 0.0528(8) Uani 1 1 d . . . . .
C3 C 0.6796(3) 0.2569(3) 0.10160(16) 0.0603(9) Uani 1 1 d . . . . .
C4 C 0.4059(3) 0.2258(2) 0.10138(13) 0.0429(7) Uani 1 1 d . . . . .
C5 C 0.3676(3) 0.3094(2) 0.07971(13) 0.0441(7) Uani 1 1 d . . . . .
C6 C 0.4201(3) 0.37767(19) 0.11594(13) 0.0422(7) Uani 1 1 d . . . . .
C7 C 0.5021(2) 0.34791(18) 0.16407(12) 0.0379(6) Uani 1 1 d . . . . .
C8 C 0.2782(3) 0.3240(2) 0.02517(15) 0.0591(9) Uani 1 1 d . . . . .
H8A H 0.2965 0.3742 0.0046 0.089 Uiso 1 1 calc GR . . . .
H8B H 0.2085 0.3335 0.0360 0.089 Uiso 1 1 calc GR . . . .
H8C H 0.2731 0.2737 0.0005 0.089 Uiso 1 1 calc GR . . . .
C9 C 0.3882(3) 0.4722(2) 0.10551(15) 0.0532(8) Uani 1 1 d . . . . .
H9A H 0.4530 0.5080 0.1156 0.080 Uiso 1 1 calc GR . . . .
H9B H 0.3368 0.4881 0.1291 0.080 Uiso 1 1 calc GR . . . .
H9C H 0.3543 0.4806 0.0651 0.080 Uiso 1 1 calc GR . . . .
C10 C 0.3623(3) 0.1404(2) 0.07628(14) 0.0511(8) Uani 1 1 d . . . . .
C11 C 0.2496(3) 0.1240(3) 0.06553(16) 0.0677(11) Uani 1 1 d . . . . .
H11 H 0.2014 0.1676 0.0720 0.081 Uiso 1 1 calc R . . . .
C12 C 0.2079(5) 0.0432(3) 0.0452(2) 0.0885(15) Uani 1 1 d . . . . .
H12 H 0.1323 0.0326 0.0383 0.106 Uiso 1 1 calc R . . . .
C13 C 0.2784(6) -0.0210(3) 0.0352(2) 0.0952(17) Uani 1 1 d . . . . .
H13 H 0.2502 -0.0745 0.0205 0.114 Uiso 1 1 calc R . . . .
C14 C 0.3900(5) -0.0068(3) 0.0468(2) 0.0876(15) Uani 1 1 d . . . . .
H14 H 0.4376 -0.0512 0.0410 0.105 Uiso 1 1 calc R . . . .
C15 C 0.4324(4) 0.0738(2) 0.06740(17) 0.0662(10) Uani 1 1 d . . . . .
H15 H 0.5084 0.0830 0.0752 0.079 Uiso 1 1 calc R . . . .
C16 C 0.5634(2) 0.40940(17) 0.21125(13) 0.0382(6) Uani 1 1 d . . . . .
H16 H 0.5628 0.4664 0.1923 0.046 Uiso 1 1 calc R . . . .
C17 C 0.4931(2) 0.42056(18) 0.25663(13) 0.0393(7) Uani 1 1 d . . . . .
C18 C 0.4426(2) 0.50082(18) 0.26284(13) 0.0413(7) Uani 1 1 d . . . . .
H18 H 0.4564 0.5481 0.2407 0.050 Uiso 1 1 calc R . . . .
C19 C 0.3731(3) 0.5113(2) 0.30088(14) 0.0464(7) Uani 1 1 d . . . . .
H19 H 0.3400 0.5651 0.3038 0.056 Uiso 1 1 calc R . . . .
C20 C 0.3522(3) 0.4422(2) 0.33487(14) 0.0476(8) Uani 1 1 d . . . . .
C21 C 0.4016(3) 0.3620(2) 0.32970(14) 0.0466(7) Uani 1 1 d . . . . .
H21 H 0.3891 0.3152 0.3527 0.056 Uiso 1 1 calc R . . . .
C22 C 0.4691(3) 0.35200(19) 0.29047(13) 0.0417(7) Uani 1 1 d . . . . .
H22 H 0.4996 0.2975 0.2865 0.050 Uiso 1 1 calc R . . . .
C23 C 0.2473(4) 0.3893(3) 0.4017(2) 0.0866(14) Uani 1 1 d . . . . .
H23A H 0.2148 0.3454 0.3742 0.130 Uiso 1 1 calc GR . . . .
H23B H 0.1934 0.4095 0.4226 0.130 Uiso 1 1 calc GR . . . .
H23C H 0.3093 0.3650 0.4287 0.130 Uiso 1 1 calc GR . . . .
C24 C 0.8354(3) 0.5062(3) 0.14189(17) 0.0610(9) Uani 1 1 d . . . . .
C25 C 0.6800(3) 0.6118(2) 0.15647(17) 0.0595(9) Uani 1 1 d . . . . .
C26 C 0.8841(4) 0.6594(3) 0.17914(17) 0.0678(10) Uani 1 1 d . . . . .
C27 C 0.8454(3) 0.6110(2) 0.29094(14) 0.0436(7) Uani 1 1 d . . . . .
C28 C 0.9254(3) 0.5498(2) 0.28067(14) 0.0477(8) Uani 1 1 d . . . . .
C29 C 0.8754(3) 0.4685(2) 0.26066(14) 0.0470(7) Uani 1 1 d . . . . .
C30 C 0.7585(2) 0.46762(19) 0.25416(13) 0.0409(7) Uani 1 1 d . . . . .
C31 C 1.0481(3) 0.5668(3) 0.29113(19) 0.0666(10) Uani 1 1 d . . . . .
H31A H 1.0786 0.5361 0.2625 0.100 Uiso 1 1 calc GR . . . .
H31B H 1.0829 0.5468 0.3294 0.100 Uiso 1 1 calc GR . . . .
H31C H 1.0609 0.6282 0.2881 0.100 Uiso 1 1 calc GR . . . .
C32 C 0.9420(3) 0.3890(2) 0.25000(18) 0.0624(10) Uani 1 1 d . . . . .
H32A H 0.9018 0.3573 0.2170 0.094 Uiso 1 1 calc GR . . . .
H32B H 0.9543 0.3521 0.2838 0.094 Uiso 1 1 calc GR . . . .
H32C H 1.0118 0.4075 0.2426 0.094 Uiso 1 1 calc GR . . . .
C33 C 0.8655(3) 0.7014(2) 0.31401(14) 0.0478(8) Uani 1 1 d . . . . .
C34 C 0.7931(3) 0.7683(2) 0.29153(16) 0.0533(8) Uani 1 1 d . . . . .
H34 H 0.7355 0.7571 0.2598 0.064 Uiso 1 1 calc R . . . .
C35 C 0.8050(3) 0.8513(2) 0.31541(18) 0.0623(10) Uani 1 1 d . . . . .
H35 H 0.7551 0.8949 0.3001 0.075 Uiso 1 1 calc R . . . .
C36 C 0.8903(4) 0.8689(3) 0.36147(19) 0.0691(11) Uani 1 1 d . . . . .
H36 H 0.8986 0.9245 0.3775 0.083 Uiso 1 1 calc R . . . .
C37 C 0.9634(3) 0.8043(3) 0.38378(17) 0.0681(11) Uani 1 1 d . . . . .
H37 H 1.0217 0.8168 0.4148 0.082 Uiso 1 1 calc R . . . .
C38 C 0.9520(3) 0.7205(2) 0.36085(16) 0.0585(9) Uani 1 1 d . . . . .
H38 H 1.0020 0.6773 0.3768 0.070 Uiso 1 1 calc R . . . .
C39 C 0.6888(2) 0.38652(18) 0.23438(13) 0.0389(7) Uani 1 1 d . . . . .
H39 H 0.7151 0.3634 0.2009 0.047 Uiso 1 1 calc R . . . .
C40 C 0.7169(2) 0.31741(19) 0.28223(14) 0.0418(7) Uani 1 1 d . . . . .
C41 C 0.7211(3) 0.3362(2) 0.33995(14) 0.0515(8) Uani 1 1 d . . . . .
H41 H 0.7039 0.3923 0.3502 0.062 Uiso 1 1 calc R . . . .
C42 C 0.7502(3) 0.2740(2) 0.38323(15) 0.0623(10) Uani 1 1 d . . . . .
H42 H 0.7516 0.2883 0.4219 0.075 Uiso 1 1 calc R . . . .
C43 C 0.7774(3) 0.1901(2) 0.36879(16) 0.0570(9) Uani 1 1 d . . . . .
C44 C 0.7748(3) 0.1709(2) 0.31153(16) 0.0548(9) Uani 1 1 d . . . . .
H44 H 0.7928 0.1149 0.3014 0.066 Uiso 1 1 calc R . . . .
C45 C 0.7460(3) 0.2330(2) 0.26864(14) 0.0474(7) Uani 1 1 d . . . . .
H45 H 0.7460 0.2186 0.2302 0.057 Uiso 1 1 calc R . . . .
C46 C 0.8193(6) 0.1428(4) 0.4672(2) 0.140(3) Uani 1 1 d . . . . .
H46A H 0.7495 0.1636 0.4734 0.210 Uiso 1 1 calc GR . . . .
H46B H 0.8749 0.1866 0.4792 0.210 Uiso 1 1 calc GR . . . .
H46C H 0.8396 0.0907 0.4896 0.210 Uiso 1 1 calc GR . . . .
P1 P 0.50595(7) 0.23160(5) 0.16754(3) 0.04292(19) Uani 1 1 d . . . . .
P2 P 0.70941(7) 0.56739(5) 0.27785(4) 0.04373(19) Uani 1 1 d . . . . .
Mn1 Mn 0.54293(4) 0.30201(3) 0.08292(2) 0.04076(13) Uani 1 1 d . . . . .
Mn2 Mn 0.80590(4) 0.57111(3) 0.20019(2) 0.04461(14) Uani 1 1 d . . . . .
O1 O 0.5124(3) 0.2254(2) -0.03394(12) 0.0849(9) Uani 1 1 d . . . . .
O2 O 0.6154(3) 0.46890(17) 0.04185(13) 0.0784(8) Uani 1 1 d . . . . .
O3 O 0.7658(2) 0.2268(2) 0.11232(15) 0.0988(11) Uani 1 1 d . . . . .
O4 O 0.2832(2) 0.45960(17) 0.37183(11) 0.0674(7) Uani 1 1 d . . . . .
O5 O 0.5996(3) 0.63817(19) 0.12840(15) 0.0910(10) Uani 1 1 d . . . . .
O6 O 0.8553(3) 0.4647(2) 0.10486(13) 0.0956(11) Uani 1 1 d . . . . .
O7 O 0.9333(3) 0.7156(2) 0.16518(16) 0.1051(12) Uani 1 1 d . . . . .
O8 O 0.8104(3) 0.12457(18) 0.40811(13) 0.0842(9) Uani 1 1 d . . . . .

loop_
_atom_site_aniso_label
_atom_site_aniso_U_11
_atom_site_aniso_U_22
_atom_site_aniso_U_33
_atom_site_aniso_U_23
_atom_site_aniso_U_13
_atom_site_aniso_U_12
C1 0.072(2) 0.0494(19) 0.049(2) -0.0002(17) 0.0207(18) 0.0032(17)
C2 0.060(2) 0.055(2) 0.0462(19) -0.0026(17) 0.0174(17) -0.0019(17)
C3 0.059(2) 0.072(2) 0.053(2) 0.0021(19) 0.0190(18) 0.0102(19)
C4 0.0490(17) 0.0447(17) 0.0358(15) -0.0020(14) 0.0110(14) -0.0034(14)
C5 0.0452(17) 0.0468(18) 0.0411(17) 0.0000(14) 0.0106(14) 0.0018(14)
C6 0.0504(18) 0.0393(16) 0.0399(16) 0.0027(14) 0.0162(14) 0.0075(14)
C7 0.0500(17) 0.0324(15) 0.0337(15) 0.0005(12) 0.0147(13) 0.0024(13)
C8 0.061(2) 0.065(2) 0.048(2) -0.0006(18) 0.0054(17) 0.0050(18)
C9 0.066(2) 0.0430(18) 0.0486(19) 0.0040(16) 0.0066(17) 0.0143(16)
C10 0.070(2) 0.0453(18) 0.0381(17) -0.0018(15) 0.0125(16) -0.0090(17)
C11 0.079(3) 0.072(3) 0.055(2) -0.008(2) 0.020(2) -0.024(2)
C12 0.106(4) 0.089(3) 0.069(3) 0.000(3) 0.015(3) -0.053(3)
C13 0.158(5) 0.049(3) 0.072(3) 0.001(2) 0.008(3) -0.036(3)
C14 0.142(5) 0.040(2) 0.073(3) -0.005(2) 0.006(3) -0.003(3)
C15 0.095(3) 0.0415(19) 0.058(2) -0.0006(17) 0.007(2) -0.0005(19)
C16 0.0514(17) 0.0256(14) 0.0376(15) 0.0028(12) 0.0097(13) 0.0016(12)
C17 0.0461(16) 0.0318(14) 0.0388(16) -0.0017(13) 0.0063(13) 0.0013(13)
C18 0.0507(18) 0.0282(14) 0.0442(17) -0.0002(13) 0.0080(14) -0.0001(13)
C19 0.0548(19) 0.0331(16) 0.0519(19) -0.0047(14) 0.0128(15) 0.0026(14)
C20 0.0516(18) 0.0507(19) 0.0422(17) -0.0056(15) 0.0141(15) 0.0023(15)
C21 0.060(2) 0.0398(17) 0.0406(17) 0.0032(14) 0.0127(15) -0.0034(15)
C22 0.0523(18) 0.0299(15) 0.0428(17) 0.0006(13) 0.0098(14) 0.0024(13)
C23 0.107(4) 0.090(3) 0.081(3) 0.004(3) 0.059(3) 0.001(3)
C24 0.067(2) 0.061(2) 0.055(2) 0.0046(19) 0.0128(19) 0.0134(19)
C25 0.071(2) 0.0385(18) 0.064(2) 0.0006(17) 0.003(2) 0.0024(17)
C26 0.080(3) 0.061(2) 0.059(2) 0.011(2) 0.009(2) -0.009(2)
C27 0.0435(17) 0.0451(17) 0.0412(17) 0.0019(14) 0.0067(14) -0.0020(14)
C28 0.0470(18) 0.0484(18) 0.0479(18) 0.0060(15) 0.0105(15) 0.0018(14)
C29 0.0515(18) 0.0425(17) 0.0485(18) 0.0073(15) 0.0139(15) 0.0075(14)
C30 0.0484(17) 0.0364(15) 0.0392(16) 0.0069(13) 0.0123(14) 0.0042(13)
C31 0.046(2) 0.068(2) 0.084(3) 0.004(2) 0.0105(19) 0.0024(18)
C32 0.056(2) 0.055(2) 0.079(3) 0.006(2) 0.022(2) 0.0158(17)
C33 0.0449(17) 0.0509(19) 0.0484(18) -0.0050(16) 0.0118(15) -0.0088(15)
C34 0.0493(19) 0.0515(19) 0.058(2) -0.0092(17) 0.0088(16) -0.0036(16)
C35 0.061(2) 0.053(2) 0.075(3) -0.012(2) 0.021(2) -0.0019(18)
C36 0.080(3) 0.059(2) 0.077(3) -0.018(2) 0.037(2) -0.020(2)
C37 0.070(3) 0.077(3) 0.055(2) -0.014(2) 0.0083(19) -0.028(2)
C38 0.053(2) 0.060(2) 0.060(2) -0.0014(18) 0.0065(17) -0.0119(17)
C39 0.0489(17) 0.0334(15) 0.0359(15) 0.0008(12) 0.0120(14) 0.0046(13)
C40 0.0449(17) 0.0371(16) 0.0424(17) 0.0001(14) 0.0070(14) 0.0015(13)
C41 0.069(2) 0.0388(17) 0.0452(18) -0.0011(15) 0.0099(16) 0.0021(16)
C42 0.087(3) 0.059(2) 0.0380(18) 0.0035(17) 0.0065(18) -0.007(2)
C43 0.064(2) 0.047(2) 0.054(2) 0.0153(17) -0.0023(17) -0.0080(17)
C44 0.065(2) 0.0365(17) 0.059(2) 0.0058(16) 0.0054(18) 0.0048(16)
C45 0.0542(19) 0.0428(17) 0.0440(17) 0.0004(15) 0.0074(15) 0.0044(15)
C46 0.247(8) 0.093(4) 0.062(3) 0.032(3) -0.008(4) -0.020(5)
P1 0.0587(5) 0.0320(4) 0.0374(4) 0.0007(3) 0.0087(4) 0.0019(3)
P2 0.0412(4) 0.0387(4) 0.0514(5) -0.0082(4) 0.0103(4) -0.0011(3)
Mn1 0.0495(3) 0.0388(3) 0.0355(2) -0.0004(2) 0.0125(2) 0.0026(2)
Mn2 0.0518(3) 0.0373(3) 0.0447(3) 0.0020(2) 0.0100(2) 0.0008(2)
O1 0.127(3) 0.081(2) 0.0498(16) -0.0213(15) 0.0262(17) -0.0059(18)
O2 0.104(2) 0.0588(17) 0.0764(19) 0.0142(15) 0.0295(17) -0.0148(16)
O3 0.0633(19) 0.134(3) 0.101(3) 0.012(2) 0.0221(17) 0.0386(19)
O4 0.0801(18) 0.0661(16) 0.0661(16) -0.0022(14) 0.0384(14) 0.0092(14)
O5 0.090(2) 0.0634(18) 0.101(2) 0.0132(17) -0.0225(19) 0.0139(16)
O6 0.114(3) 0.110(2) 0.0633(18) -0.0209(18) 0.0194(18) 0.039(2)
O7 0.117(3) 0.087(2) 0.110(3) 0.026(2) 0.022(2) -0.041(2)
O8 0.118(2) 0.0578(16) 0.0664(18) 0.0245(15) -0.0036(17) -0.0068(16)

loop_
_atom_type_symbol
_atom_type_description
_atom_type_scat_dispersion_real
_atom_type_scat_dispersion_imag
_atom_type_scat_source
C C 0.0181 0.0091 'International Tables Vol C Tables 4.2.6.8 and 6.1.1.4'
H H 0.0000 0.0000 'International Tables Vol C Tables 4.2.6.8 and 6.1.1.4'
Mn Mn -0.5299 2.8052 'International Tables Vol C Tables 4.2.6.8 and 6.1.1.4'
O O 0.0492 0.0322 'International Tables Vol C Tables 4.2.6.8 and 6.1.1.4'
P P 0.2955 0.4335 'International Tables Vol C Tables 4.2.6.8 and 6.1.1.4'

loop_
_geom_angle_atom_site_label_1
_geom_angle_atom_site_label_2
_geom_angle_atom_site_label_3
_geom_angle
_geom_angle_site_symmetry_1
_geom_angle_site_symmetry_3
_geom_angle_publ_flag
O1 C1 Mn1 178.6(3) . . ?
O2 C2 Mn1 178.1(4) . . ?
O3 C3 Mn1 178.3(4) . . ?
C5 C4 C10 125.9(3) . . ?
C5 C4 P1 112.7(2) . . ?
C5 C4 Mn1 70.06(17) . . ?
C10 C4 P1 121.2(2) . . ?
C10 C4 Mn1 128.7(2) . . ?
P1 C4 Mn1 73.67(11) . . ?
C4 C5 C8 124.1(3) . . ?
C4 C5 Mn1 71.58(18) . . ?
C6 C5 C4 112.1(3) . . ?
C6 C5 C8 123.8(3) . . ?
C6 C5 Mn1 71.86(17) . . ?
C8 C5 Mn1 125.7(2) . . ?
C5 C6 C7 113.5(3) . . ?
C5 C6 C9 122.8(3) . . ?
C5 C6 Mn1 70.05(17) . . ?
C7 C6 C9 123.7(3) . . ?
C7 C6 Mn1 71.27(16) . . ?
C9 C6 Mn1 129.2(2) . . ?
C6 C7 C16 122.5(3) . . ?
C6 C7 P1 111.3(2) . . ?
C6 C7 Mn1 70.70(16) . . ?
C16 C7 P1 125.4(2) . . ?
C16 C7 Mn1 131.2(2) . . ?
P1 C7 Mn1 73.11(10) . . ?
C5 C8 H8A 109.5 . . ?
C5 C8 H8B 109.5 . . ?
C5 C8 H8C 109.5 . . ?
H8A C8 H8B 109.5 . . ?
H8A C8 H8C 109.5 . . ?
H8B C8 H8C 109.5 . . ?
C6 C9 H9A 109.5 . . ?
C6 C9 H9B 109.5 . . ?
C6 C9 H9C 109.5 . . ?
H9A C9 H9B 109.5 . . ?
H9A C9 H9C 109.5 . . ?
H9B C9 H9C 109.5 . . ?
C11 C10 C4 119.8(3) . . ?
C15 C10 C4 121.5(3) . . ?
C15 C10 C11 118.5(3) . . ?
C10 C11 H11 119.7 . . ?
C10 C11 C12 120.7(4) . . ?
C12 C11 H11 119.7 . . ?
C11 C12 H12 120.1 . . ?
C13 C12 C11 119.9(5) . . ?
C13 C12 H12 120.1 . . ?
C12 C13 H13 119.8 . . ?
C12 C13 C14 120.4(4) . . ?
C14 C13 H13 119.8 . . ?
C13 C14 H14 119.9 . . ?
C13 C14 C15 120.2(5) . . ?
C15 C14 H14 119.9 . . ?
C10 C15 C14 120.4(4) . . ?
C10 C15 H15 119.8 . . ?
C14 C15 H15 119.8 . . ?
C7 C16 H16 105.5 . . ?
C7 C16 C39 114.5(2) . . ?
C17 C16 C7 107.9(2) . . ?
C17 C16 H16 105.5 . . ?
C17 C16 C39 116.9(2) . . ?
C39 C16 H16 105.5 . . ?
C18 C17 C16 120.4(3) . . ?
C22 C17 C16 122.7(3) . . ?
C22 C17 C18 116.8(3) . . ?
C17 C18 H18 119.2 . . ?
C19 C18 C17 121.7(3) . . ?
C19 C18 H18 119.2 . . ?
C18 C19 H19 119.9 . . ?
C18 C19 C20 120.3(3) . . ?
C20 C19 H19 119.9 . . ?
C19 C20 C21 119.2(3) . . ?
O4 C20 C19 115.8(3) . . ?
O4 C20 C21 125.0(3) . . ?
C20 C21 H21 120.1 . . ?
C22 C21 C20 119.8(3) . . ?
C22 C21 H21 120.1 . . ?
C17 C22 H22 118.9 . . ?
C21 C22 C17 122.2(3) . . ?
C21 C22 H22 118.9 . . ?
H23A C23 H23B 109.5 . . ?
H23A C23 H23C 109.5 . . ?
H23B C23 H23C 109.5 . . ?
O4 C23 H23A 109.5 . . ?
O4 C23 H23B 109.5 . . ?
O4 C23 H23C 109.5 . . ?
O6 C24 Mn2 179.3(4) . . ?
O5 C25 Mn2 179.7(4) . . ?
O7 C26 Mn2 179.3(4) . . ?
C28 C27 C33 127.4(3) . . ?
C28 C27 P2 113.0(2) . . ?
C28 C27 Mn2 70.55(19) . . ?
C33 C27 P2 119.5(2) . . ?
C33 C27 Mn2 127.2(2) . . ?
P2 C27 Mn2 73.55(12) . . ?
C27 C28 C29 111.4(3) . . ?
C27 C28 C31 124.9(3) . . ?
C27 C28 Mn2 71.15(18) . . ?
C29 C28 C31 123.7(3) . . ?
C29 C28 Mn2 71.13(19) . . ?
C31 C28 Mn2 126.4(2) . . ?
C28 C29 C32 122.9(3) . . ?
C28 C29 Mn2 70.45(18) . . ?
C30 C29 C28 113.8(3) . . ?
C30 C29 C32 123.3(3) . . ?
C30 C29 Mn2 71.57(17) . . ?
C32 C29 Mn2 128.8(2) . . ?
C29 C30 C39 122.4(3) . . ?
C29 C30 P2 111.4(2) . . ?
C29 C30 Mn2 70.33(17) . . ?
C39 C30 P2 126.0(2) . . ?
C39 C30 Mn2 128.2(2) . . ?
P2 C30 Mn2 73.04(11) . . ?
C28 C31 H31A 109.5 . . ?
C28 C31 H31B 109.5 . . ?
C28 C31 H31C 109.5 . . ?
H31A C31 H31B 109.5 . . ?
H31A C31 H31C 109.5 . . ?
H31B C31 H31C 109.5 . . ?
C29 C32 H32A 109.5 . . ?
C29 C32 H32B 109.5 . . ?
C29 C32 H32C 109.5 . . ?
H32A C32 H32B 109.5 . . ?
H32A C32 H32C 109.5 . . ?
H32B C32 H32C 109.5 . . ?
C34 C33 C27 120.3(3) . . ?
C34 C33 C38 118.0(3) . . ?
C38 C33 C27 121.6(3) . . ?
C33 C34 H34 119.4 . . ?
C35 C34 C33 121.3(3) . . ?
C35 C34 H34 119.4 . . ?
C34 C35 H35 120.0 . . ?
C36 C35 C34 120.0(4) . . ?
C36 C35 H35 120.0 . . ?
C35 C36 H36 120.1 . . ?
C37 C36 C35 119.7(4) . . ?
C37 C36 H36 120.1 . . ?
C36 C37 H37 119.4 . . ?
C36 C37 C38 121.1(4) . . ?
C38 C37 H37 119.4 . . ?
C33 C38 H38 120.0 . . ?
C37 C38 C33 119.9(4) . . ?
C37 C38 H38 120.0 . . ?
C16 C39 H39 106.0 . . ?
C30 C39 C16 112.0(2) . . ?
C30 C39 H39 106.0 . . ?
C30 C39 C40 108.4(2) . . ?
C40 C39 C16 117.5(2) . . ?
C40 C39 H39 106.0 . . ?
C41 C40 C39 122.2(3) . . ?
C41 C40 C45 117.4(3) . . ?
C45 C40 C39 120.2(3) . . ?
C40 C41 H41 119.1 . . ?
C40 C41 C42 121.9(3) . . ?
C42 C41 H41 119.1 . . ?
C41 C42 H42 120.1 . . ?
C41 C42 C43 119.8(3) . . ?
C43 C42 H42 120.1 . . ?
C44 C43 C42 118.8(3) . . ?
O8 C43 C42 124.7(4) . . ?
O8 C43 C44 116.5(3) . . ?
C43 C44 H44 119.4 . . ?
C43 C44 C45 121.2(3) . . ?
C45 C44 H44 119.4 . . ?
C40 C45 H45 119.6 . . ?
C44 C45 C40 120.8(3) . . ?
C44 C45 H45 119.6 . . ?
H46A C46 H46B 109.5 . . ?
H46A C46 H46C 109.5 . . ?
H46B C46 H46C 109.5 . . ?
O8 C46 H46A 109.5 . . ?
O8 C46 H46B 109.5 . . ?
O8 C46 H46C 109.5 . . ?
C4 P1 C7 90.20(15) . . ?
C4 P1 Mn1 61.00(10) . . ?
C7 P1 Mn1 61.23(9) . . ?
C27 P2 C30 90.23(15) . . ?
C27 P2 Mn2 60.85(10) . . ?
C30 P2 Mn2 61.41(9) . . ?
C1 Mn1 C2 91.28(16) . . ?
C1 Mn1 C4 91.50(14) . . ?
C1 Mn1 C5 93.44(15) . . ?
C1 Mn1 C6 125.56(15) . . ?
C1 Mn1 C7 159.35(15) . . ?
C1 Mn1 P1 126.48(12) . . ?
C2 Mn1 C4 147.53(14) . . ?
C2 Mn1 C5 109.18(14) . . ?
C2 Mn1 C6 86.94(14) . . ?
C2 Mn1 C7 98.64(13) . . ?
C2 Mn1 P1 142.23(11) . . ?
C3 Mn1 C1 90.29(17) . . ?
C3 Mn1 C2 93.79(17) . . ?
C3 Mn1 C4 118.54(15) . . ?
C3 Mn1 C5 156.62(15) . . ?
C3 Mn1 C6 144.15(15) . . ?
C3 Mn1 C7 106.95(14) . . ?
C3 Mn1 P1 87.69(12) . . ?
C4 Mn1 C6 65.43(12) . . ?
C4 Mn1 C7 70.48(11) . . ?
C4 Mn1 P1 45.33(8) . . ?
C5 Mn1 C4 38.35(11) . . ?
C5 Mn1 C6 38.09(11) . . ?
C5 Mn1 C7 66.23(11) . . ?
C5 Mn1 P1 71.59(9) . . ?
C6 Mn1 C7 38.03(11) . . ?
C6 Mn1 P1 70.97(8) . . ?
C7 Mn1 P1 45.66(7) . . ?
C24 Mn2 C26 89.97(19) . . ?
C24 Mn2 C27 150.08(15) . . ?
C24 Mn2 C28 111.78(15) . . ?
C24 Mn2 C29 88.86(15) . . ?
C24 Mn2 C30 99.37(15) . . ?
C24 Mn2 P2 141.98(13) . . ?
C25 Mn2 C24 92.84(17) . . ?
C25 Mn2 C26 91.92(18) . . ?
C25 Mn2 C27 116.91(15) . . ?
C25 Mn2 C28 154.94(16) . . ?
C25 Mn2 C29 143.63(15) . . ?
C25 Mn2 C30 106.14(15) . . ?
C25 Mn2 P2 86.02(13) . . ?
C26 Mn2 C27 92.06(16) . . ?
C26 Mn2 C28 92.66(16) . . ?
C26 Mn2 C29 124.43(16) . . ?
C26 Mn2 C30 159.09(16) . . ?
C26 Mn2 P2 128.04(14) . . ?
C27 Mn2 C29 65.60(12) . . ?
C27 Mn2 C30 70.59(12) . . ?
C27 Mn2 P2 45.59(8) . . ?
C28 Mn2 C27 38.30(12) . . ?
C28 Mn2 C29 38.42(12) . . ?
C28 Mn2 C30 66.53(12) . . ?
C28 Mn2 P2 71.84(9) . . ?
C29 Mn2 C30 38.10(11) . . ?
C29 Mn2 P2 71.08(9) . . ?
C30 Mn2 P2 45.55(8) . . ?
C20 O4 C23 118.2(3) . . ?
C43 O8 C46 118.2(4) . . ?

loop_
_geom_bond_atom_site_label_1
_geom_bond_atom_site_label_2
_geom_bond_distance
_geom_bond_site_symmetry_2
_geom_bond_publ_flag
C1 Mn1 1.800(4) . ?
C1 O1 1.135(4) . ?
C2 Mn1 1.805(4) . ?
C2 O2 1.138(4) . ?
C3 Mn1 1.794(4) . ?
C3 O3 1.141(4) . ?
C4 C5 1.424(4) . ?
C4 C10 1.488(4) . ?
C4 P1 1.771(3) . ?
C4 Mn1 2.178(3) . ?
C5 C6 1.416(4) . ?
C5 C8 1.520(4) . ?
C5 Mn1 2.158(3) . ?
C6 C7 1.424(4) . ?
C6 C9 1.509(4) . ?
C6 Mn1 2.182(3) . ?
C7 C16 1.528(4) . ?
C7 P1 1.786(3) . ?
C7 Mn1 2.189(3) . ?
C8 H8A 0.9600 . ?
C8 H8B 0.9600 . ?
C8 H8C 0.9600 . ?
C9 H9A 0.9600 . ?
C9 H9B 0.9600 . ?
C9 H9C 0.9600 . ?
C10 C11 1.386(5) . ?
C10 C15 1.385(5) . ?
C11 H11 0.9300 . ?
C11 C12 1.389(6) . ?
C12 H12 0.9300 . ?
C12 C13 1.366(7) . ?
C13 H13 0.9300 . ?
C13 C14 1.367(7) . ?
C14 H14 0.9300 . ?
C14 C15 1.389(5) . ?
C15 H15 0.9300 . ?
C16 H16 0.9800 . ?
C16 C17 1.521(4) . ?
C16 C39 1.571(4) . ?
C17 C18 1.403(4) . ?
C17 C22 1.388(4) . ?
C18 H18 0.9300 . ?
C18 C19 1.374(4) . ?
C19 H19 0.9300 . ?
C19 C20 1.385(4) . ?
C20 C21 1.391(4) . ?
C20 O4 1.367(4) . ?
C21 H21 0.9300 . ?
C21 C22 1.377(4) . ?
C22 H22 0.9300 . ?
C23 H23A 0.9600 . ?
C23 H23B 0.9600 . ?
C23 H23C 0.9600 . ?
C23 O4 1.410(5) . ?
C24 Mn2 1.792(4) . ?
C24 O6 1.146(4) . ?
C25 Mn2 1.786(4) . ?
C25 O5 1.144(4) . ?
C26 Mn2 1.795(4) . ?
C26 O7 1.142(4) . ?
C27 C28 1.422(4) . ?
C27 C33 1.491(4) . ?
C27 P2 1.775(3) . ?
C27 Mn2 2.170(3) . ?
C28 C29 1.426(4) . ?
C28 C31 1.509(5) . ?
C28 Mn2 2.163(3) . ?
C29 C30 1.423(4) . ?
C29 C32 1.521(4) . ?
C29 Mn2 2.172(3) . ?
C30 C39 1.529(4) . ?
C30 P2 1.779(3) . ?
C30 Mn2 2.188(3) . ?
C31 H31A 0.9600 . ?
C31 H31B 0.9600 . ?
C31 H31C 0.9600 . ?
C32 H32A 0.9600 . ?
C32 H32B 0.9600 . ?
C32 H32C 0.9600 . ?
C33 C34 1.391(5) . ?
C33 C38 1.393(5) . ?
C34 H34 0.9300 . ?
C34 C35 1.386(5) . ?
C35 H35 0.9300 . ?
C35 C36 1.368(6) . ?
C36 H36 0.9300 . ?
C36 C37 1.368(6) . ?
C37 H37 0.9300 . ?
C37 C38 1.389(5) . ?
C38 H38 0.9300 . ?
C39 H39 0.9800 . ?
C39 C40 1.530(4) . ?
C40 C41 1.376(4) . ?
C40 C45 1.400(4) . ?
C41 H41 0.9300 . ?
C41 C42 1.384(5) . ?
C42 H42 0.9300 . ?
C42 C43 1.391(5) . ?
C43 C44 1.370(5) . ?
C43 O8 1.367(4) . ?
C44 H44 0.9300 . ?
C44 C45 1.377(4) . ?
C45 H45 0.9300 . ?
C46 H46A 0.9600 . ?
C46 H46B 0.9600 . ?
C46 H46C 0.9600 . ?
C46 O8 1.396(6) . ?
P1 Mn1 2.3898(9) . ?
P2 Mn2 2.3835(10) . ?

loop_
_geom_torsion_atom_site_label_1
_geom_torsion_atom_site_label_2
_geom_torsion_atom_site_label_3
_geom_torsion_atom_site_label_4
_geom_torsion
_geom_torsion_site_symmetry_1
_geom_torsion_site_symmetry_2
_geom_torsion_site_symmetry_3
_geom_torsion_site_symmetry_4
_geom_torsion_publ_flag
C4 C5 C6 C7 2.6(4) . . . . ?
C4 C5 C6 C9 -175.0(3) . . . . ?
C4 C5 C6 Mn1 60.5(2) . . . . ?
C4 C10 C11 C12 -176.4(3) . . . . ?
C4 C10 C15 C14 176.5(3) . . . . ?
C5 C4 C10 C11 -51.4(5) . . . . ?
C5 C4 C10 C15 133.6(4) . . . . ?
C5 C4 P1 C7 -3.0(2) . . . . ?
C5 C4 P1 Mn1 -59.5(2) . . . . ?
C5 C6 C7 C16 -175.5(3) . . . . ?
C5 C6 C7 P1 -4.8(3) . . . . ?
C5 C6 C7 Mn1 57.3(2) . . . . ?
C6 C7 C16 C17 85.5(3) . . . . ?
C6 C7 C16 C39 -142.4(3) . . . . ?
C6 C7 P1 C4 4.4(2) . . . . ?
C6 C7 P1 Mn1 60.69(19) . . . . ?
C7 C16 C17 C18 -111.3(3) . . . . ?
C7 C16 C17 C22 63.9(4) . . . . ?
C7 C16 C39 C30 149.7(2) . . . . ?
C7 C16 C39 C40 -83.8(3) . . . . ?
C8 C5 C6 C7 -179.3(3) . . . . ?
C8 C5 C6 C9 3.1(5) . . . . ?
C8 C5 C6 Mn1 -121.3(3) . . . . ?
C9 C6 C7 C16 2.0(4) . . . . ?
C9 C6 C7 P1 172.7(2) . . . . ?
C9 C6 C7 Mn1 -125.1(3) . . . . ?
C10 C4 C5 C6 175.3(3) . . . . ?
C10 C4 C5 C8 -2.8(5) . . . . ?
C10 C4 C5 Mn1 -124.0(3) . . . . ?
C10 C4 P1 C7 -177.8(3) . . . . ?
C10 C4 P1 Mn1 125.8(3) . . . . ?
C10 C11 C12 C13 -0.4(7) . . . . ?
C11 C10 C15 C14 1.5(6) . . . . ?
C11 C12 C13 C14 1.9(7) . . . . ?
C12 C13 C14 C15 -1.7(7) . . . . ?
C13 C14 C15 C10 -0.1(7) . . . . ?
C15 C10 C11 C12 -1.3(6) . . . . ?
C16 C7 P1 C4 174.8(3) . . . . ?
C16 C7 P1 Mn1 -129.0(3) . . . . ?
C16 C17 C18 C19 175.9(3) . . . . ?
C16 C17 C22 C21 -177.2(3) . . . . ?
C16 C39 C40 C41 -80.4(4) . . . . ?
C16 C39 C40 C45 103.5(3) . . . . ?
C17 C16 C39 C30 -82.7(3) . . . . ?
C17 C16 C39 C40 43.8(3) . . . . ?
C17 C18 C19 C20 0.7(5) . . . . ?
C18 C17 C22 C21 -1.9(5) . . . . ?
C18 C19 C20 C21 -0.5(5) . . . . ?
C18 C19 C20 O4 179.1(3) . . . . ?
C19 C20 C21 C22 -0.9(5) . . . . ?
C19 C20 O4 C23 171.7(3) . . . . ?
C20 C21 C22 C17 2.1(5) . . . . ?
C21 C20 O4 C23 -8.7(5) . . . . ?
C22 C17 C18 C19 0.4(5) . . . . ?
C27 C28 C29 C30 1.5(4) . . . . ?
C27 C28 C29 C32 -175.8(3) . . . . ?
C27 C28 C29 Mn2 60.0(2) . . . . ?
C27 C33 C34 C35 174.7(3) . . . . ?
C27 C33 C38 C37 -175.4(3) . . . . ?
C28 C27 C33 C34 140.9(3) . . . . ?
C28 C27 C33 C38 -43.5(5) . . . . ?
C28 C27 P2 C30 -3.2(3) . . . . ?
C28 C27 P2 Mn2 -59.8(2) . . . . ?
C28 C29 C30 C39 -178.8(3) . . . . ?
C28 C29 C30 P2 -3.9(4) . . . . ?
C28 C29 C30 Mn2 57.8(2) . . . . ?
C29 C30 C39 C16 -161.3(3) . . . . ?
C29 C30 C39 C40 67.4(3) . . . . ?
C29 C30 P2 C27 4.0(2) . . . . ?
C29 C30 P2 Mn2 60.1(2) . . . . ?
C30 C39 C40 C41 47.8(4) . . . . ?
C30 C39 C40 C45 -128.2(3) . . . . ?
C31 C28 C29 C30 179.8(3) . . . . ?
C31 C28 C29 C32 2.5(5) . . . . ?
C31 C28 C29 Mn2 -121.7(3) . . . . ?
C32 C29 C30 C39 -1.4(5) . . . . ?
C32 C29 C30 P2 173.4(3) . . . . ?
C32 C29 C30 Mn2 -124.8(3) . . . . ?
C33 C27 C28 C29 177.6(3) . . . . ?
C33 C27 C28 C31 -0.6(6) . . . . ?
C33 C27 C28 Mn2 -122.4(3) . . . . ?
C33 C27 P2 C30 -179.6(3) . . . . ?
C33 C27 P2 Mn2 123.8(3) . . . . ?
C33 C34 C35 C36 1.0(6) . . . . ?
C34 C33 C38 C37 0.3(5) . . . . ?
C34 C35 C36 C37 -0.1(6) . . . . ?
C35 C36 C37 C38 -0.7(6) . . . . ?
C36 C37 C38 C33 0.6(6) . . . . ?
C38 C33 C34 C35 -1.0(5) . . . . ?
C39 C16 C17 C18 118.0(3) . . . . ?
C39 C16 C17 C22 -66.8(4) . . . . ?
C39 C30 P2 C27 178.6(3) . . . . ?
C39 C30 P2 Mn2 -125.2(3) . . . . ?
C39 C40 C41 C42 -177.8(3) . . . . ?
C39 C40 C45 C44 178.0(3) . . . . ?
C40 C41 C42 C43 0.7(6) . . . . ?
C41 C40 C45 C44 1.7(5) . . . . ?
C41 C42 C43 C44 0.1(6) . . . . ?
C41 C42 C43 O8 178.0(4) . . . . ?
C42 C43 C44 C45 0.1(6) . . . . ?
C42 C43 O8 C46 -1.0(7) . . . . ?
C43 C44 C45 C40 -1.0(5) . . . . ?
C44 C43 O8 C46 176.9(5) . . . . ?
C45 C40 C41 C42 -1.6(5) . . . . ?
P1 C4 C5 C6 0.9(3) . . . . ?
P1 C4 C5 C8 -177.3(3) . . . . ?
P1 C4 C5 Mn1 61.60(17) . . . . ?
P1 C4 C10 C11 122.6(3) . . . . ?
P1 C4 C10 C15 -52.4(4) . . . . ?
P1 C7 C16 C17 -83.8(3) . . . . ?
P1 C7 C16 C39 48.3(3) . . . . ?
P2 C27 C28 C29 1.6(4) . . . . ?
P2 C27 C28 C31 -176.6(3) . . . . ?
P2 C27 C28 Mn2 61.57(18) . . . . ?
P2 C27 C33 C34 -43.3(4) . . . . ?
P2 C27 C33 C38 132.3(3) . . . . ?
P2 C30 C39 C16 24.6(3) . . . . ?
P2 C30 C39 C40 -106.7(3) . . . . ?
Mn1 C4 C5 C6 -60.7(2) . . . . ?
Mn1 C4 C5 C8 121.1(3) . . . . ?
Mn1 C4 C10 C11 -143.7(3) . . . . ?
Mn1 C4 C10 C15 41.3(5) . . . . ?
Mn1 C4 P1 C7 56.47(11) . . . . ?
Mn1 C5 C6 C7 -58.0(2) . . . . ?
Mn1 C5 C6 C9 124.4(3) . . . . ?
Mn1 C6 C7 C16 127.2(3) . . . . ?
Mn1 C6 C7 P1 -62.14(15) . . . . ?
Mn1 C7 C16 C17 177.7(2) . . . . ?
Mn1 C7 C16 C39 -50.3(3) . . . . ?
Mn1 C7 P1 C4 -56.29(11) . . . . ?
Mn2 C27 C28 C29 -60.0(2) . . . . ?
Mn2 C27 C28 C31 121.8(3) . . . . ?
Mn2 C27 C33 C34 47.9(4) . . . . ?
Mn2 C27 C33 C38 -136.6(3) . . . . ?
Mn2 C27 P2 C30 56.62(11) . . . . ?
Mn2 C28 C29 C30 -58.5(2) . . . . ?
Mn2 C28 C29 C32 124.2(3) . . . . ?
Mn2 C29 C30 C39 123.4(3) . . . . ?
Mn2 C29 C30 P2 -61.76(16) . . . . ?
Mn2 C30 C39 C16 -71.8(3) . . . . ?
Mn2 C30 C39 C40 156.9(2) . . . . ?
Mn2 C30 P2 C27 -56.16(12) . . . . ?
O4 C20 C21 C22 179.5(3) . . . . ?
O8 C43 C44 C45 -178.0(3) . . . . ?

loop_
_platon_squeeze_void_nr
_platon_squeeze_void_average_x
_platon_squeeze_void_average_y
_platon_squeeze_void_average_z
_platon_squeeze_void_volume
_platon_squeeze_void_count_electrons
_platon_squeeze_void_content
1 0.000 0.025 0.500 190 8 ' '
2 0.000 0.074 1.000 190 8 ' '
